data_2241889
loop_
_publ_author_name
'Str\"uben, Jan'
'Hoffmann, Jonas'
'Presa-Soto, David'
'N\"ather, Christian'
'Staubitz, Anne'

_publ_section_title
;
 Crystal structures of 3,3'-bis(hydroxydimethylsilanyl)azobenzene and
 4,4'-bis(hydroxydimethylsilane)azobenzene
;
_journal_coeditor_code WM5327
_journal_issue 11
_journal_name_full 'Acta Crystallographica Section E'
_journal_page_first 1590
_journal_page_last 1594
_journal_paper_doi 10.1107/S2056989016016297
_journal_volume 72
_journal_year 2016
_chemical_formula_iupac 'C16 H22 N2 O2 Si2'
_chemical_formula_moiety 'C16 H22 N2 O2 Si2'
_chemical_formula_sum 'C16 H22 N2 O2 Si2'
_chemical_formula_weight 330.53
_chemical_name_systematic
;
(<i>E</i>)-[Diazene-1,2-diylbis(4,1-phenylene)]bis(dimethylsilanol)
;
_space_group_crystal_system monoclinic
_space_group_IT_number 14
_space_group_name_Hall '-P 2yn'
_space_group_name_H-M_alt 'P 1 21/n 1'
_symmetry_space_group_name_Hall '-P 2yn'
_symmetry_space_group_name_H-M 'P 1 21/n 1'
_atom_sites_solution_hydrogens geom
_audit_creation_method SHELXL-2014
_cell_angle_alpha 90
_cell_angle_beta 97.013(2)
_cell_angle_gamma 90
_cell_formula_units_Z 8
_cell_length_a 17.8705(4)
_cell_length_b 10.0016(3)
_cell_length_c 20.5323(5)
_cell_measurement_reflns_used 30514
_cell_measurement_temperature 200(2)
_cell_measurement_theta_max 27.00
_cell_measurement_theta_min 1.61
_cell_volume 3642.36(16)
_computing_cell_refinement
;
X-AREA (Stoe, 2008)
;
_computing_data_collection
;
X-AREA (Stoe, 2008)
;
_computing_data_reduction
;
X-AREA (Stoe, 2008)
;
_computing_molecular_graphics
;
XP in SHELXTL (Sheldrick, 2008) and DIAMOND (Brandenburg, 1999)
;
_computing_publication_material
;
publCIF (Westrip, 2010)
;
_computing_structure_refinement
;
SHELXL2014 (Sheldrick, 2015)
;
_computing_structure_solution
;
SHELXS97 (Sheldrick, 2008)
;
_diffrn_ambient_temperature 200(2)
_diffrn_measured_fraction_theta_full 0.992
_diffrn_measured_fraction_theta_max 0.991
_diffrn_measurement_device_type 'Stoe IPDS-2'
_diffrn_measurement_method 'Omega scan'
_diffrn_radiation_type MoK\a
_diffrn_radiation_wavelength 0.71073
_diffrn_reflns_av_R_equivalents 0.0256
_diffrn_reflns_limit_h_max 22
_diffrn_reflns_limit_h_min -21
_diffrn_reflns_limit_k_max 12
_diffrn_reflns_limit_k_min -12
_diffrn_reflns_limit_l_max 26
_diffrn_reflns_limit_l_min -26
_diffrn_reflns_number 30514
_diffrn_reflns_theta_full 25.242
_diffrn_reflns_theta_max 26.999
_diffrn_reflns_theta_min 1.611
_exptl_absorpt_coefficient_mu 0.202
_exptl_absorpt_correction_type none
_exptl_crystal_colour yellow-orange
_exptl_crystal_density_diffrn 1.206
_exptl_crystal_description block
_exptl_crystal_F_000 1408
_exptl_crystal_size_max 0.15
_exptl_crystal_size_mid 0.15
_exptl_crystal_size_min 0.10
_refine_diff_density_max 0.315
_refine_diff_density_min -0.201
_refine_ls_extinction_method none
_refine_ls_goodness_of_fit_ref 1.042
_refine_ls_hydrogen_treatment constr
_refine_ls_matrix_type full
_refine_ls_number_parameters 409
_refine_ls_number_reflns 7877
_refine_ls_number_restraints 0
_refine_ls_restrained_S_all 1.042
_refine_ls_R_factor_all 0.0463
_refine_ls_R_factor_gt 0.0374
_refine_ls_shift/su_max 0.001
_refine_ls_shift/su_mean 0.000
_refine_ls_structure_factor_coef Fsqd
_refine_ls_weighting_details 'w=1/[\s^2^(Fo^2^)+(0.0466P)^2^+1.1330P] where P=(Fo^2^+2Fc^2^)/3'
_refine_ls_weighting_scheme calc
_refine_ls_wR_factor_gt 0.0917
_refine_ls_wR_factor_ref 0.0958
_reflns_number_gt 6720
_reflns_number_total 7877
_reflns_threshold_expression 'I > 2\s(I)'
_cod_data_source_file wm5327sup1.cif
_cod_data_source_block II
_cod_database_code 2241889
_shelx_space_group_comment
;
The symmetry employed for this shelxl refinement is uniquely defined
by the following loop, which should always be used as a source of
symmetry information in preference to the above space-group names.
They are only intended as comments.
;
_shelxl_version_number 2.014

loop_
_space_group_symop_operation_xyz
'x, y, z'
'-x+1/2, y+1/2, -z+1/2'
'-x, -y, -z'
'x-1/2, -y-1/2, z-1/2'

loop_
_atom_site_type_symbol
_atom_site_label
_atom_site_fract_x
_atom_site_fract_y
_atom_site_fract_z
_atom_site_U_iso_or_equiv
_atom_site_adp_type
_atom_site_calc_flag
_atom_site_occupancy
C C1 0.19059(8) 0.23669(15) 0.59401(8) 0.0364(3) Uani d 1
C C2 0.22138(8) 0.17528(17) 0.54266(8) 0.0384(3) Uani d 1
H H2 0.1896 0.1430 0.5055 0.046 Uiso calc 1
C C3 0.29912(8) 0.16162(16) 0.54617(8) 0.0367(3) Uani d 1
H H3 0.3200 0.1204 0.5108 0.044 Uiso calc 1
C C4 0.34777(8) 0.20714(14) 0.60064(8) 0.0327(3) Uani d 1
C C5 0.31467(8) 0.26393(16) 0.65218(8) 0.0367(3) Uani d 1
H H5 0.3459 0.2925 0.6904 0.044 Uiso calc 1
C C6 0.23712(9) 0.27968(16) 0.64880(8) 0.0390(3) Uani d 1
H H6 0.2159 0.3201 0.6842 0.047 Uiso calc 1
Si Si1 0.45332(2) 0.20260(4) 0.60238(2) 0.03318(10) Uani d 1
O O1 0.48169(6) 0.05197(11) 0.58463(6) 0.0408(3) Uani d 1
H H1O 0.4497 -0.0046 0.5934 0.061 Uiso calc 1
C C7 0.48428(10) 0.3152(2) 0.53913(10) 0.0515(4) Uani d 1
H H7A 0.5386 0.3043 0.5378 0.077 Uiso calc 1
H H7B 0.4736 0.4081 0.5500 0.077 Uiso calc 1
H H7C 0.4570 0.2927 0.4962 0.077 Uiso calc 1
C C8 0.49909(9) 0.25256(18) 0.68462(9) 0.0461(4) Uani d 1
H H8A 0.4817 0.1941 0.7180 0.069 Uiso calc 1
H H8B 0.4859 0.3454 0.6934 0.069 Uiso calc 1
H H8C 0.5539 0.2446 0.6860 0.069 Uiso calc 1
N N1 0.11185(7) 0.26482(15) 0.59598(7) 0.0425(3) Uani d 1
N N2 0.06893(7) 0.20943(15) 0.55168(7) 0.0450(3) Uani d 1
C C9 -0.00927(8) 0.24351(18) 0.55369(9) 0.0420(4) Uani d 1
C C10 -0.06127(9) 0.16317(19) 0.51704(10) 0.0486(4) Uani d 1
H H10 -0.0447 0.0918 0.4918 0.058 Uiso calc 1
C C11 -0.13769(9) 0.18688(18) 0.51714(9) 0.0445(4) Uani d 1
H H11 -0.1730 0.1295 0.4927 0.053 Uiso calc 1
C C12 -0.16403(8) 0.29287(16) 0.55217(8) 0.0363(3) Uani d 1
C C13 -0.11024(9) 0.37422(19) 0.58751(10) 0.0477(4) Uani d 1
H H13 -0.1265 0.4477 0.6115 0.057 Uiso calc 1
C C14 -0.03342(9) 0.3507(2) 0.58862(10) 0.0505(4) Uani d 1
H H14 0.0022 0.4076 0.6131 0.061 Uiso calc 1
Si Si2 -0.26733(2) 0.32811(4) 0.54879(2) 0.03409(10) Uani d 1
O O2 -0.31512(6) 0.19837(11) 0.51653(6) 0.0398(3) Uani d 1
H H2O -0.3238 0.1456 0.5465 0.060 Uiso calc 1
C C15 -0.29259(10) 0.47159(19) 0.49411(10) 0.0525(4) Uani d 1
H H15A -0.2787 0.4522 0.4504 0.079 Uiso calc 1
H H15B -0.2655 0.5513 0.5119 0.079 Uiso calc 1
H H15C -0.3470 0.4876 0.4910 0.079 Uiso calc 1
C C16 -0.29391(9) 0.3644(2) 0.63169(9) 0.0488(4) Uani d 1
H H16A -0.3477 0.3865 0.6281 0.073 Uiso calc 1
H H16B -0.2642 0.4401 0.6509 0.073 Uiso calc 1
H H16C -0.2839 0.2856 0.6598 0.073 Uiso calc 1
C C21 0.61508(8) 0.71201(17) 0.15593(8) 0.0375(3) Uani d 1
C C22 0.65679(9) 0.59473(17) 0.15840(9) 0.0415(4) Uani d 1
H H22 0.6321 0.5105 0.1568 0.050 Uiso calc 1
C C23 0.73454(9) 0.60146(16) 0.16321(9) 0.0406(4) Uani d 1
H H23 0.7628 0.5209 0.1645 0.049 Uiso calc 1
C C24 0.77264(8) 0.72423(16) 0.16626(8) 0.0349(3) Uani d 1
C C25 0.72921(9) 0.84003(16) 0.16432(9) 0.0414(4) Uani d 1
H H25 0.7536 0.9246 0.1672 0.050 Uiso calc 1
C C26 0.65100(9) 0.83465(17) 0.15830(9) 0.0439(4) Uani d 1
H H26 0.6223 0.9149 0.1558 0.053 Uiso calc 1
Si Si3 0.87781(2) 0.72742(4) 0.16980(2) 0.03419(10) Uani d 1
O O3 0.90109(6) 0.66783(12) 0.10016(6) 0.0385(2) Uani d 1
H H3O 0.8680 0.6894 0.0693 0.058 Uiso calc 1
C C27 0.92173(10) 0.6144(2) 0.23463(9) 0.0525(5) Uani d 1
H H27A 0.8987 0.5256 0.2290 0.079 Uiso calc 1
H H27B 0.9139 0.6501 0.2777 0.079 Uiso calc 1
H H27C 0.9759 0.6075 0.2316 0.079 Uiso calc 1
C C28 0.91362(10) 0.90032(19) 0.18323(11) 0.0525(5) Uani d 1
H H28A 0.9685 0.9008 0.1837 0.079 Uiso calc 1
H H28B 0.9007 0.9336 0.2253 0.079 Uiso calc 1
H H28C 0.8906 0.9581 0.1477 0.079 Uiso calc 1
N N3 0.53461(7) 0.71741(15) 0.15146(7) 0.0418(3) Uani d 1
N N4 0.50481(7) 0.60550(15) 0.15605(8) 0.0444(3) Uani d 1
C C29 0.42441(8) 0.61110(18) 0.15328(8) 0.0404(4) Uani d 1
C C30 0.39022(10) 0.4941(2) 0.16917(12) 0.0610(6) Uani d 1
H H30 0.4195 0.4160 0.1797 0.073 Uiso calc 1
C C31 0.31279(10) 0.4912(2) 0.16968(13) 0.0619(6) Uani d 1
H H31 0.2898 0.4106 0.1816 0.074 Uiso calc 1
C C32 0.26775(8) 0.60174(17) 0.15338(8) 0.0403(4) Uani d 1
C C33 0.30402(9) 0.7174(2) 0.13659(11) 0.0537(5) Uani d 1
H H33 0.2749 0.7951 0.1249 0.064 Uiso calc 1
C C34 0.38159(10) 0.7227(2) 0.13647(11) 0.0548(5) Uani d 1
H H34 0.4050 0.8030 0.1248 0.066 Uiso calc 1
Si Si4 0.16320(2) 0.59274(5) 0.15397(2) 0.03874(11) Uani d 1
O O4 0.13140(6) 0.49686(12) 0.09145(6) 0.0399(3) Uani d 1
H H4O 0.0847 0.4862 0.0908 0.060 Uiso calc 1
C C35 0.14182(11) 0.5168(3) 0.23169(10) 0.0614(6) Uani d 1
H H35A 0.0881 0.4944 0.2281 0.092 Uiso calc 1
H H35B 0.1542 0.5804 0.2677 0.092 Uiso calc 1
H H35C 0.1718 0.4354 0.2404 0.092 Uiso calc 1
C C36 0.12030(11) 0.7614(2) 0.14383(12) 0.0616(5) Uani d 1
H H36A 0.1370 0.8051 0.1054 0.092 Uiso calc 1
H H36B 0.1360 0.8151 0.1831 0.092 Uiso calc 1
H H36C 0.0652 0.7532 0.1377 0.092 Uiso calc 1

loop_
_atom_site_aniso_label
_atom_site_aniso_U_11
_atom_site_aniso_U_22
_atom_site_aniso_U_33
_atom_site_aniso_U_12
_atom_site_aniso_U_13
_atom_site_aniso_U_23
C1 0.0243(7) 0.0364(8) 0.0494(9) 0.0036(6) 0.0080(6) 0.0062(7)
C2 0.0283(7) 0.0438(8) 0.0421(8) -0.0007(6) 0.0008(6) 0.0016(7)
C3 0.0287(7) 0.0406(8) 0.0416(8) 0.0022(6) 0.0071(6) 0.0003(6)
C4 0.0244(6) 0.0324(7) 0.0417(8) 0.0024(5) 0.0054(6) 0.0041(6)
C5 0.0283(7) 0.0393(8) 0.0426(8) 0.0007(6) 0.0053(6) -0.0010(6)
C6 0.0308(7) 0.0412(8) 0.0466(9) 0.0028(6) 0.0116(6) -0.0018(7)
Si1 0.02102(18) 0.0348(2) 0.0440(2) 0.00213(15) 0.00485(16) 0.00273(17)
O1 0.0256(5) 0.0385(6) 0.0595(7) 0.0017(4) 0.0104(5) -0.0014(5)
C7 0.0327(8) 0.0568(11) 0.0667(12) 0.0029(7) 0.0123(8) 0.0183(9)
C8 0.0336(8) 0.0465(9) 0.0567(10) 0.0040(7) -0.0006(7) -0.0046(8)
N1 0.0282(6) 0.0496(8) 0.0498(8) 0.0009(6) 0.0058(6) 0.0017(6)
N2 0.0306(7) 0.0527(8) 0.0516(8) 0.0044(6) 0.0052(6) -0.0027(7)
C9 0.0262(7) 0.0523(10) 0.0479(9) 0.0057(7) 0.0059(6) 0.0014(7)
C10 0.0340(8) 0.0556(10) 0.0558(11) 0.0090(7) 0.0032(7) -0.0117(8)
C11 0.0295(7) 0.0481(9) 0.0549(10) 0.0032(7) 0.0007(7) -0.0087(8)
C12 0.0257(7) 0.0412(8) 0.0418(8) 0.0020(6) 0.0033(6) 0.0004(6)
C13 0.0295(8) 0.0516(10) 0.0613(11) 0.0014(7) 0.0035(7) -0.0145(8)
C14 0.0292(8) 0.0577(11) 0.0628(12) -0.0037(7) -0.0012(8) -0.0102(9)
Si2 0.02215(18) 0.0379(2) 0.0418(2) 0.00151(15) 0.00216(16) -0.00057(17)
O2 0.0321(5) 0.0449(6) 0.0413(6) -0.0063(5) 0.0001(5) 0.0027(5)
C15 0.0448(9) 0.0458(10) 0.0662(12) 0.0065(8) 0.0036(9) 0.0085(9)
C16 0.0342(8) 0.0613(11) 0.0516(10) 0.0026(8) 0.0075(7) -0.0094(8)
C21 0.0245(7) 0.0461(9) 0.0428(8) -0.0018(6) 0.0083(6) -0.0057(7)
C22 0.0319(8) 0.0385(8) 0.0551(10) -0.0057(6) 0.0092(7) -0.0067(7)
C23 0.0309(7) 0.0357(8) 0.0558(10) 0.0014(6) 0.0077(7) -0.0044(7)
C24 0.0270(7) 0.0384(8) 0.0400(8) -0.0011(6) 0.0065(6) -0.0029(6)
C25 0.0289(7) 0.0359(8) 0.0604(10) -0.0021(6) 0.0095(7) -0.0028(7)
C26 0.0301(7) 0.0390(8) 0.0635(11) 0.0038(6) 0.0100(7) -0.0042(8)
Si3 0.02369(19) 0.0376(2) 0.0413(2) 0.00047(15) 0.00444(16) -0.00222(17)
O3 0.0293(5) 0.0447(6) 0.0416(6) 0.0066(4) 0.0046(4) 0.0003(5)
C27 0.0408(9) 0.0705(12) 0.0466(10) 0.0139(8) 0.0073(8) 0.0073(9)
C28 0.0338(8) 0.0480(10) 0.0754(13) -0.0065(7) 0.0055(8) -0.0148(9)
N3 0.0255(6) 0.0502(8) 0.0505(8) -0.0027(6) 0.0077(6) -0.0058(6)
N4 0.0266(6) 0.0522(8) 0.0550(9) -0.0039(6) 0.0070(6) -0.0097(7)
C29 0.0250(7) 0.0507(9) 0.0458(9) -0.0047(6) 0.0056(6) -0.0103(7)
C30 0.0316(8) 0.0468(10) 0.1041(17) -0.0016(7) 0.0063(10) -0.0007(10)
C31 0.0309(8) 0.0484(10) 0.1067(18) -0.0088(7) 0.0096(10) 0.0032(11)
C32 0.0270(7) 0.0511(9) 0.0425(9) -0.0064(6) 0.0029(6) -0.0097(7)
C33 0.0293(8) 0.0553(11) 0.0764(13) 0.0002(7) 0.0054(8) 0.0086(9)
C34 0.0320(8) 0.0536(11) 0.0792(14) -0.0066(7) 0.0086(8) 0.0113(10)
Si4 0.02365(19) 0.0507(3) 0.0421(2) -0.00499(17) 0.00473(16) -0.00942(19)
O4 0.0237(5) 0.0515(7) 0.0448(6) -0.0043(5) 0.0050(4) -0.0091(5)
C35 0.0390(9) 0.0998(17) 0.0458(10) -0.0148(10) 0.0074(8) -0.0047(10)
C36 0.0388(9) 0.0592(12) 0.0872(16) 0.0020(8) 0.0094(10) -0.0177(11)

loop_
_atom_type_symbol
_atom_type_description
_atom_type_scat_dispersion_real
_atom_type_scat_dispersion_imag
_atom_type_scat_source
C C 0.0033 0.0016 'International Tables Vol C Tables 4.2.6.8 and 6.1.1.4'
H H 0.0000 0.0000 'International Tables Vol C Tables 4.2.6.8 and 6.1.1.4'
N N 0.0061 0.0033 'International Tables Vol C Tables 4.2.6.8 and 6.1.1.4'
O O 0.0106 0.0060 'International Tables Vol C Tables 4.2.6.8 and 6.1.1.4'
Si Si 0.0817 0.0704 'International Tables Vol C Tables 4.2.6.8 and 6.1.1.4'

loop_
_geom_angle_atom_site_label_1
_geom_angle_atom_site_label_2
_geom_angle_atom_site_label_3
_geom_angle
C6 C1 C2 119.98(13)
C6 C1 N1 114.13(14)
C2 C1 N1 125.87(14)
C3 C2 C1 119.34(15)
C3 C2 H2 120.3
C1 C2 H2 120.3
C2 C3 C4 121.79(15)
C2 C3 H3 119.1
C4 C3 H3 119.1
C5 C4 C3 117.20(13)
C5 C4 Si1 120.80(11)
C3 C4 Si1 121.88(12)
C6 C5 C4 121.44(15)
C6 C5 H5 119.3
C4 C5 H5 119.3
C1 C6 C5 120.19(15)
C1 C6 H6 119.9
C5 C6 H6 119.9
O1 Si1 C8 109.59(7)
O1 Si1 C7 105.95(8)
C8 Si1 C7 109.78(9)
O1 Si1 C4 110.68(6)
C8 Si1 C4 109.91(8)
C7 Si1 C4 110.86(7)
Si1 O1 H1O 109.5
Si1 C7 H7A 109.5
Si1 C7 H7B 109.5
H7A C7 H7B 109.5
Si1 C7 H7C 109.5
H7A C7 H7C 109.5
H7B C7 H7C 109.5
Si1 C8 H8A 109.5
Si1 C8 H8B 109.5
H8A C8 H8B 109.5
Si1 C8 H8C 109.5
H8A C8 H8C 109.5
H8B C8 H8C 109.5
N2 N1 C1 114.15(14)
N1 N2 C9 112.70(14)
C10 C9 C14 120.03(15)
C10 C9 N2 115.89(15)
C14 C9 N2 124.07(15)
C9 C10 C11 119.84(16)
C9 C10 H10 120.1
C11 C10 H10 120.1
C10 C11 C12 121.69(16)
C10 C11 H11 119.2
C12 C11 H11 119.2
C13 C12 C11 117.22(14)
C13 C12 Si2 121.58(12)
C11 C12 Si2 121.15(12)
C14 C13 C12 121.79(16)
C14 C13 H13 119.1
C12 C13 H13 119.1
C9 C14 C13 119.39(16)
C9 C14 H14 120.3
C13 C14 H14 120.3
O2 Si2 C15 106.97(8)
O2 Si2 C16 110.13(8)
C15 Si2 C16 109.57(9)
O2 Si2 C12 109.08(7)
C15 Si2 C12 109.64(8)
C16 Si2 C12 111.35(8)
Si2 O2 H2O 109.5
Si2 C15 H15A 109.5
Si2 C15 H15B 109.5
H15A C15 H15B 109.5
Si2 C15 H15C 109.5
H15A C15 H15C 109.5
H15B C15 H15C 109.5
Si2 C16 H16A 109.5
Si2 C16 H16B 109.5
H16A C16 H16B 109.5
Si2 C16 H16C 109.5
H16A C16 H16C 109.5
H16B C16 H16C 109.5
C26 C21 C22 120.25(14)
C26 C21 N3 115.31(14)
C22 C21 N3 124.44(14)
C23 C22 C21 119.49(15)
C23 C22 H22 120.3
C21 C22 H22 120.3
C22 C23 C24 121.62(15)
C22 C23 H23 119.2
C24 C23 H23 119.2
C25 C24 C23 117.48(13)
C25 C24 Si3 122.72(12)
C23 C24 Si3 119.77(11)
C26 C25 C24 121.45(15)
C26 C25 H25 119.3
C24 C25 H25 119.3
C21 C26 C25 119.69(15)
C21 C26 H26 120.2
C25 C26 H26 120.2
O3 Si3 C27 105.89(8)
O3 Si3 C28 110.33(8)
C27 Si3 C28 110.81(10)
O3 Si3 C24 108.57(6)
C27 Si3 C24 110.72(8)
C28 Si3 C24 110.40(8)
Si3 O3 H3O 109.5
Si3 C27 H27A 109.5
Si3 C27 H27B 109.5
H27A C27 H27B 109.5
Si3 C27 H27C 109.5
H27A C27 H27C 109.5
H27B C27 H27C 109.5
Si3 C28 H28A 109.5
Si3 C28 H28B 109.5
H28A C28 H28B 109.5
Si3 C28 H28C 109.5
H28A C28 H28C 109.5
H28B C28 H28C 109.5
N4 N3 C21 113.33(14)
N3 N4 C29 113.40(14)
C34 C29 C30 120.02(15)
C34 C29 N4 124.57(15)
C30 C29 N4 115.41(16)
C29 C30 C31 119.46(18)
C29 C30 H30 120.3
C31 C30 H30 120.3
C32 C31 C30 122.21(18)
C32 C31 H31 118.9
C30 C31 H31 118.9
C31 C32 C33 116.73(15)
C31 C32 Si4 120.74(13)
C33 C32 Si4 122.53(13)
C34 C33 C32 121.88(17)
C34 C33 H33 119.1
C32 C33 H33 119.1
C29 C34 C33 119.67(17)
C29 C34 H34 120.2
C33 C34 H34 120.2
O4 Si4 C35 110.22(8)
O4 Si4 C36 110.10(8)
C35 Si4 C36 110.14(11)
O4 Si4 C32 105.83(6)
C35 Si4 C32 109.69(8)
C36 Si4 C32 110.79(9)
Si4 O4 H4O 109.5
Si4 C35 H35A 109.5
Si4 C35 H35B 109.5
H35A C35 H35B 109.5
Si4 C35 H35C 109.5
H35A C35 H35C 109.5
H35B C35 H35C 109.5
Si4 C36 H36A 109.5
Si4 C36 H36B 109.5
H36A C36 H36B 109.5
Si4 C36 H36C 109.5
H36A C36 H36C 109.5
H36B C36 H36C 109.5

loop_
_geom_bond_atom_site_label_1
_geom_bond_atom_site_label_2
_geom_bond_distance
C1 C6 1.383(2)
C1 C2 1.390(2)
C1 N1 1.4403(19)
C2 C3 1.389(2)
C2 H2 0.9500
C3 C4 1.406(2)
C3 H3 0.9500
C4 C5 1.395(2)
C4 Si1 1.8827(14)
C5 C6 1.388(2)
C5 H5 0.9500
C6 H6 0.9500
Si1 O1 1.6446(12)
Si1 C8 1.8527(18)
Si1 C7 1.8536(18)
O1 H1O 0.8400
C7 H7A 0.9800
C7 H7B 0.9800
C7 H7C 0.9800
C8 H8A 0.9800
C8 H8B 0.9800
C8 H8C 0.9800
N1 N2 1.246(2)
N2 C9 1.4439(19)
C9 C10 1.380(2)
C9 C14 1.388(3)
C10 C11 1.386(2)
C10 H10 0.9500
C11 C12 1.395(2)
C11 H11 0.9500
C12 C13 1.394(2)
C12 Si2 1.8723(15)
C13 C14 1.390(2)
C13 H13 0.9500
C14 H14 0.9500
Si2 O2 1.6473(11)
Si2 C15 1.8438(19)
Si2 C16 1.8578(19)
O2 H2O 0.8400
C15 H15A 0.9800
C15 H15B 0.9800
C15 H15C 0.9800
C16 H16A 0.9800
C16 H16B 0.9800
C16 H16C 0.9800
C21 C26 1.383(2)
C21 C22 1.387(2)
C21 N3 1.4307(19)
C22 C23 1.382(2)
C22 H22 0.9500
C23 C24 1.402(2)
C23 H23 0.9500
C24 C25 1.392(2)
C24 Si3 1.8723(15)
C25 C26 1.389(2)
C25 H25 0.9500
C26 H26 0.9500
Si3 O3 1.6487(12)
Si3 C27 1.8466(19)
Si3 C28 1.8528(18)
O3 H3O 0.8400
C27 H27A 0.9800
C27 H27B 0.9800
C27 H27C 0.9800
C28 H28A 0.9800
C28 H28B 0.9800
C28 H28C 0.9800
N3 N4 1.248(2)
N4 C29 1.4321(19)
C29 C34 1.373(3)
C29 C30 1.378(3)
C30 C31 1.385(2)
C30 H30 0.9500
C31 C32 1.385(3)
C31 H31 0.9500
C32 C33 1.390(3)
C32 Si4 1.8719(15)
C33 C34 1.387(2)
C33 H33 0.9500
C34 H34 0.9500
Si4 O4 1.6469(12)
Si4 C35 1.849(2)
Si4 C36 1.854(2)
O4 H4O 0.8400
C35 H35A 0.9800
C35 H35B 0.9800
C35 H35C 0.9800
C36 H36A 0.9800
C36 H36B 0.9800
C36 H36C 0.9800

loop_
_geom_hbond_atom_site_label_D
_geom_hbond_atom_site_label_H
_geom_hbond_atom_site_label_A
_geom_hbond_site_symmetry_A
_geom_hbond_distance_DH
_geom_hbond_distance_HA
_geom_hbond_distance_DA
_geom_hbond_angle_DHA
O1 H1O O3 4_566 0.84 1.86 2.6686(15) 160.5
O2 H2O O4 4_566 0.84 1.92 2.7297(16) 160.4
O3 H3O O2 2 0.84 1.90 2.7010(15) 159.7
O4 H4O O1 4_565 0.84 1.87 2.7063(14) 174.6

loop_
_geom_torsion_atom_site_label_1
_geom_torsion_atom_site_label_2
_geom_torsion_atom_site_label_3
_geom_torsion_atom_site_label_4
_geom_torsion
C6 C1 C2 C3 -2.0(2)
N1 C1 C2 C3 176.33(15)
C1 C2 C3 C4 0.6(2)
C2 C3 C4 C5 1.6(2)
C2 C3 C4 Si1 -174.51(12)
C3 C4 C5 C6 -2.5(2)
Si1 C4 C5 C6 173.69(12)
C2 C1 C6 C5 1.2(2)
N1 C1 C6 C5 -177.35(15)
C4 C5 C6 C1 1.1(2)
C5 C4 Si1 O1 131.37(13)
C3 C4 Si1 O1 -52.65(14)
C5 C4 Si1 C8 10.19(15)
C3 C4 Si1 C8 -173.84(13)
C5 C4 Si1 C7 -111.36(14)
C3 C4 Si1 C7 64.62(15)
C6 C1 N1 N2 -170.00(15)
C2 C1 N1 N2 11.6(2)
C1 N1 N2 C9 -177.93(14)
N1 N2 C9 C10 -165.08(17)
N1 N2 C9 C14 16.0(3)
C14 C9 C10 C11 -2.4(3)
N2 C9 C10 C11 178.70(17)
C9 C10 C11 C12 1.7(3)
C10 C11 C12 C13 -0.2(3)
C10 C11 C12 Si2 177.25(15)
C11 C12 C13 C14 -0.6(3)
Si2 C12 C13 C14 -178.11(16)
C10 C9 C14 C13 1.5(3)
N2 C9 C14 C13 -179.64(18)
C12 C13 C14 C9 0.0(3)
C13 C12 Si2 O2 -168.44(14)
C11 C12 Si2 O2 14.17(16)
C13 C12 Si2 C15 74.73(17)
C11 C12 Si2 C15 -102.66(16)
C13 C12 Si2 C16 -46.69(17)
C11 C12 Si2 C16 135.93(15)
C26 C21 C22 C23 0.0(3)
N3 C21 C22 C23 -179.51(16)
C21 C22 C23 C24 0.6(3)
C22 C23 C24 C25 0.1(3)
C22 C23 C24 Si3 -177.88(14)
C23 C24 C25 C26 -1.2(3)
Si3 C24 C25 C26 176.63(14)
C22 C21 C26 C25 -1.1(3)
N3 C21 C26 C25 178.40(16)
C24 C25 C26 C21 1.8(3)
C25 C24 Si3 O3 -112.31(15)
C23 C24 Si3 O3 65.53(15)
C25 C24 Si3 C27 131.84(15)
C23 C24 Si3 C27 -50.33(16)
C25 C24 Si3 C28 8.75(18)
C23 C24 Si3 C28 -173.41(14)
C26 C21 N3 N4 -173.24(16)
C22 C21 N3 N4 6.3(2)
C21 N3 N4 C29 178.47(14)
N3 N4 C29 C34 10.4(3)
N3 N4 C29 C30 -169.46(18)
C34 C29 C30 C31 -1.7(3)
N4 C29 C30 C31 178.15(19)
C29 C30 C31 C32 1.3(4)
C30 C31 C32 C33 -0.3(3)
C30 C31 C32 Si4 179.41(18)
C31 C32 C33 C34 -0.4(3)
Si4 C32 C33 C34 179.90(16)
C30 C29 C34 C33 1.0(3)
N4 C29 C34 C33 -178.80(18)
C32 C33 C34 C29 0.0(3)
C31 C32 Si4 O4 -70.12(18)
C33 C32 Si4 O4 109.57(16)
C31 C32 Si4 C35 48.75(19)
C33 C32 Si4 C35 -131.55(17)
C31 C32 Si4 C36 170.56(17)
C33 C32 Si4 C36 -9.75(19)

_cod_database_fobs_code 2241889
